data_4129349
loop_
_publ_author_name
'Chen, Diao'
'Zhang, Xu'
'Qi, Wei-Yi'
'Xu, Bin'
'Xu, Ming-Hua'

_publ_section_title
;
 Rhodium(I)-catalyzed asymmetric carbene insertion into B-H bonds: highly
 enantioselective access to functionalized organoboranes.
;
_journal_issue 16
_journal_name_full 'Journal of the American Chemical Society'
_journal_page_first 5268
_journal_page_last 5271
_journal_paper_doi 10.1021/jacs.5b00892
_journal_volume 137
_journal_year 2015
_chemical_formula_sum 'C19 H25 B Br N O'
_chemical_formula_weight 374.11
_space_group_IT_number 19
_space_group_name_Hall 'P 2ac 2ab'
_space_group_name_H-M_alt 'P 21 21 21'
_symmetry_cell_setting orthorhombic
_symmetry_space_group_name_H-M 'P 21 21 21'
_atom_sites_solution_hydrogens geom
_atom_sites_solution_primary direct
_atom_sites_solution_secondary difmap
_audit_creation_method SHELXL-97
_cell_angle_alpha 90.00
_cell_angle_beta 90.00
_cell_angle_gamma 90.00
_cell_formula_units_Z 4
_cell_length_a 9.5503(5)
_cell_length_b 9.8672(6)
_cell_length_c 19.9286(14)
_cell_measurement_temperature 296(2)
_cell_volume 1878.0(2)
_computing_structure_refinement 'SHELXL-97 (Sheldrick, 2008)'
_computing_structure_solution 'SHELXS-97 (Sheldrick, 2008)'
_diffrn_ambient_temperature 296(2)
_diffrn_measured_fraction_theta_full 0.972
_diffrn_measured_fraction_theta_max 0.972
_diffrn_radiation_monochromator graphite
_diffrn_radiation_source 'fine-focus sealed tube'
_diffrn_radiation_type MoK\a
_diffrn_radiation_wavelength 0.71073
_diffrn_reflns_av_R_equivalents 0.0517
_diffrn_reflns_av_sigmaI/netI 0.1038
_diffrn_reflns_limit_h_max 12
_diffrn_reflns_limit_h_min -10
_diffrn_reflns_limit_k_max 12
_diffrn_reflns_limit_k_min -11
_diffrn_reflns_limit_l_max 19
_diffrn_reflns_limit_l_min -26
_diffrn_reflns_number 9448
_diffrn_reflns_theta_full 27.81
_diffrn_reflns_theta_max 27.81
_diffrn_reflns_theta_min 2.04
_exptl_absorpt_coefficient_mu 2.192
_exptl_crystal_colour colourless
_exptl_crystal_density_diffrn 1.323
_exptl_crystal_density_method 'not measured'
_exptl_crystal_description plate
_exptl_crystal_F_000 776
_exptl_crystal_size_max 0.3
_exptl_crystal_size_mid 0.1
_exptl_crystal_size_min 0.05
_refine_diff_density_max 0.655
_refine_diff_density_min -0.467
_refine_diff_density_rms 0.074
_refine_ls_abs_structure_details 'Flack H D (1983), Acta Cryst. A39, 876-881'
_refine_ls_abs_structure_Flack 0.021(19)
_refine_ls_extinction_method none
_refine_ls_goodness_of_fit_ref 0.957
_refine_ls_hydrogen_treatment mixed
_refine_ls_matrix_type full
_refine_ls_number_parameters 210
_refine_ls_number_reflns 4238
_refine_ls_number_restraints 0
_refine_ls_restrained_S_all 0.957
_refine_ls_R_factor_all 0.1456
_refine_ls_R_factor_gt 0.0587
_refine_ls_shift/su_max 0.000
_refine_ls_shift/su_mean 0.000
_refine_ls_structure_factor_coef Fsqd
_refine_ls_weighting_details 'calc w=1/[\s^2^(Fo^2^)+(0.0798P)^2^+0.0000P] where P=(Fo^2^+2Fc^2^)/3'
_refine_ls_weighting_scheme calc
_refine_ls_wR_factor_gt 0.1384
_refine_ls_wR_factor_ref 0.1751
_reflns_number_gt 2030
_reflns_number_total 4238
_reflns_threshold_expression >2sigma(I)
_cod_data_source_file ja5b00892_si_004.cif
_cod_data_source_block mo_2014549_0m
_cod_original_sg_symbol_H-M P212121
_cod_database_code 4129349

loop_
_symmetry_equiv_pos_as_xyz
'x, y, z'
'x+1/2, -y+1/2, -z'
'-x, y+1/2, -z+1/2'
'-x+1/2, -y, z+1/2'

loop_
_atom_site_label
_atom_site_type_symbol
_atom_site_fract_x
_atom_site_fract_y
_atom_site_fract_z
_atom_site_U_iso_or_equiv
_atom_site_adp_type
_atom_site_occupancy
_atom_site_symmetry_multiplicity
_atom_site_calc_flag
_atom_site_refinement_flags
Br1 Br 0.36659(7) 0.38410(8) 0.14680(4) 0.0977(3) Uani 1 1 d .
O1 O 1.1036(4) 0.2939(5) 0.0398(2) 0.0765(12) Uani 1 1 d .
H100 H 1.0653 0.2802 0.0037 0.115 Uiso 1 1 calc R
C12 C 0.5839(7) 0.5407(7) 0.2055(3) 0.0672(17) Uani 1 1 d .
H12 H 0.5180 0.5639 0.2379 0.081 Uiso 1 1 calc R
C11 C 0.5510(6) 0.4545(6) 0.1537(3) 0.0578(14) Uani 1 1 d .
C10 C 0.6483(6) 0.4167(5) 0.1055(3) 0.0507(12) Uani 1 1 d .
H10 H 0.6228 0.3566 0.0716 0.061 Uiso 1 1 calc R
C9 C 0.7828(6) 0.4679(5) 0.1075(3) 0.0512(14) Uani 1 1 d .
C1 C 0.8909(5) 0.4274(5) 0.0555(2) 0.0508(13) Uani 1 1 d .
H1 H 0.8419 0.3715 0.0223 0.061 Uiso 1 1 calc R
C2 C 1.0027(6) 0.3370(6) 0.0872(3) 0.0590(15) Uani 1 1 d .
H2 H 1.0507 0.3894 0.1221 0.071 Uiso 1 1 calc R
C3 C 0.9428(6) 0.2109(6) 0.1191(3) 0.0561(14) Uani 1 1 d .
C8 C 0.9294(7) 0.1979(8) 0.1877(3) 0.0762(19) Uani 1 1 d .
H8 H 0.9612 0.2666 0.2157 0.091 Uiso 1 1 calc R
C7 C 0.8690(10) 0.0834(9) 0.2149(4) 0.095(2) Uani 1 1 d .
H7 H 0.8597 0.0761 0.2612 0.114 Uiso 1 1 calc R
C6 C 0.8230(9) -0.0185(9) 0.1749(5) 0.098(3) Uani 1 1 d .
H6 H 0.7811 -0.0944 0.1940 0.117 Uiso 1 1 calc R
C17 C 0.8223(10) 0.7235(9) -0.1465(5) 0.116(3) Uani 1 1 d .
H17A H 0.8545 0.6870 -0.1890 0.140 Uiso 1 1 calc R
H17B H 0.8044 0.8196 -0.1521 0.140 Uiso 1 1 calc R
C16 C 0.6882(10) 0.6502(11) -0.1238(5) 0.134(4) Uani 1 1 d .
H16A H 0.6106 0.7131 -0.1201 0.161 Uiso 1 1 calc R
H16B H 0.6633 0.5787 -0.1550 0.161 Uiso 1 1 calc R
C15 C 0.7263(9) 0.5918(12) -0.0554(5) 0.134(4) Uani 1 1 d .
H15A H 0.6944 0.6509 -0.0196 0.161 Uiso 1 1 calc R
H15B H 0.6845 0.5030 -0.0493 0.161 Uiso 1 1 calc R
N1 N 0.8806(6) 0.5823(5) -0.0557(2) 0.0711(14) Uani 1 1 d .
C18 C 0.9312(11) 0.7008(9) -0.0927(4) 0.112(3) Uani 1 1 d .
H18A H 1.0223 0.6832 -0.1124 0.134 Uiso 1 1 calc R
H18B H 0.9382 0.7791 -0.0634 0.134 Uiso 1 1 calc R
C5 C 0.8377(8) -0.0107(7) 0.1082(5) 0.087(2) Uani 1 1 d .
H5 H 0.8087 -0.0817 0.0808 0.104 Uiso 1 1 calc R
C4 C 0.8968(6) 0.1051(7) 0.0804(3) 0.0713(17) Uani 1 1 d .
H4 H 0.9054 0.1110 0.0340 0.086 Uiso 1 1 calc R
C13 C 0.7181(8) 0.5916(6) 0.2077(3) 0.0713(17) Uani 1 1 d .
H13 H 0.7436 0.6501 0.2422 0.086 Uiso 1 1 calc R
C14 C 0.8153(7) 0.5569(6) 0.1593(3) 0.0675(17) Uani 1 1 d .
H14 H 0.9047 0.5940 0.1613 0.081 Uiso 1 1 calc R
B1 B 0.9541(9) 0.5579(8) 0.0148(3) 0.076(2) Uani 1 1 d .
H1A H 0.9429 0.6384 0.0422 0.091 Uiso 1 1 calc R
H1B H 1.0536 0.5442 0.0076 0.091 Uiso 1 1 calc R
C19 C 0.9165(14) 0.4593(10) -0.1010(4) 0.141(4) Uani 1 1 d .
H19A H 0.8767 0.4727 -0.1447 0.212 Uiso 1 1 calc R
H19B H 0.8788 0.3782 -0.0815 0.212 Uiso 1 1 calc R
H19C H 1.0164 0.4509 -0.1048 0.212 Uiso 1 1 calc R

loop_
_atom_site_aniso_label
_atom_site_aniso_U_11
_atom_site_aniso_U_22
_atom_site_aniso_U_33
_atom_site_aniso_U_23
_atom_site_aniso_U_13
_atom_site_aniso_U_12
Br1 0.0567(4) 0.1021(5) 0.1342(7) -0.0214(5) 0.0249(4) -0.0090(4)
O1 0.049(3) 0.101(3) 0.079(3) -0.012(3) 0.007(2) -0.001(2)
C12 0.075(4) 0.073(4) 0.055(3) 0.001(3) 0.007(3) 0.013(3)
C11 0.050(3) 0.061(3) 0.063(3) 0.004(3) -0.002(3) 0.003(2)
C10 0.049(3) 0.044(3) 0.059(3) 0.000(3) -0.008(3) -0.001(3)
C9 0.057(3) 0.048(3) 0.049(3) 0.001(3) -0.004(3) -0.005(3)
C1 0.043(3) 0.060(3) 0.049(3) -0.003(3) 0.003(2) -0.010(2)
C2 0.041(3) 0.075(4) 0.061(3) -0.006(3) 0.001(3) 0.000(3)
C3 0.038(3) 0.068(4) 0.062(4) -0.001(3) -0.005(3) 0.009(3)
C8 0.068(4) 0.082(5) 0.078(5) 0.002(4) -0.003(4) -0.003(4)
C7 0.096(5) 0.112(6) 0.078(4) 0.032(5) 0.003(4) 0.020(6)
C6 0.101(7) 0.082(6) 0.110(6) 0.030(5) -0.014(5) -0.003(5)
C17 0.112(7) 0.115(6) 0.122(6) 0.051(6) -0.011(6) -0.011(5)
C16 0.105(7) 0.155(8) 0.141(7) 0.079(7) -0.049(6) -0.034(6)
C15 0.084(6) 0.184(9) 0.135(7) 0.071(7) 0.001(5) -0.022(7)
N1 0.066(3) 0.076(3) 0.071(3) 0.016(3) 0.006(3) -0.009(3)
C18 0.116(7) 0.097(6) 0.122(6) 0.046(5) 0.020(6) -0.028(5)
C5 0.078(5) 0.065(4) 0.117(6) -0.004(4) -0.020(5) -0.005(4)
C4 0.061(4) 0.076(4) 0.077(4) -0.004(4) 0.003(3) -0.003(4)
C13 0.090(5) 0.063(4) 0.061(4) -0.017(3) -0.013(4) 0.007(4)
C14 0.062(4) 0.067(4) 0.074(4) -0.001(4) -0.023(3) -0.009(3)
B1 0.067(5) 0.086(5) 0.074(5) 0.000(4) 0.000(4) -0.018(4)
C19 0.217(14) 0.128(7) 0.078(5) -0.020(5) 0.006(6) -0.006(8)

loop_
_atom_type_symbol
_atom_type_description
_atom_type_scat_dispersion_real
_atom_type_scat_dispersion_imag
_atom_type_scat_source
C C 0.0033 0.0016 'International Tables Vol C Tables 4.2.6.8 and 6.1.1.4'
H H 0.0000 0.0000 'International Tables Vol C Tables 4.2.6.8 and 6.1.1.4'
N N 0.0061 0.0033 'International Tables Vol C Tables 4.2.6.8 and 6.1.1.4'
B B 0.0013 0.0007 'International Tables Vol C Tables 4.2.6.8 and 6.1.1.4'
Br Br -0.2901 2.4595 'International Tables Vol C Tables 4.2.6.8 and 6.1.1.4'
O O 0.0106 0.0060 'International Tables Vol C Tables 4.2.6.8 and 6.1.1.4'

loop_
_geom_angle_atom_site_label_1
_geom_angle_atom_site_label_2
_geom_angle_atom_site_label_3
_geom_angle
C2 O1 H100 109.5
C11 C12 C13 117.5(6)
C11 C12 H12 121.2
C13 C12 H12 121.2
C12 C11 C10 122.3(5)
C12 C11 Br1 119.6(5)
C10 C11 Br1 118.2(4)
C9 C10 C11 120.3(5)
C9 C10 H10 119.9
C11 C10 H10 119.9
C10 C9 C14 117.4(5)
C10 C9 C1 121.1(5)
C14 C9 C1 121.4(5)
C9 C1 C2 110.2(4)
C9 C1 B1 112.5(5)
C2 C1 B1 114.0(5)
C9 C1 H1 106.5
C2 C1 H1 106.5
B1 C1 H1 106.5
O1 C2 C3 106.9(5)
O1 C2 C1 112.0(4)
C3 C2 C1 113.0(5)
O1 C2 H2 108.3
C3 C2 H2 108.3
C1 C2 H2 108.3
C4 C3 C8 117.2(6)
C4 C3 C2 120.9(5)
C8 C3 C2 121.9(6)
C7 C8 C3 120.3(7)
C7 C8 H8 119.8
C3 C8 H8 119.8
C6 C7 C8 120.8(7)
C6 C7 H7 119.6
C8 C7 H7 119.6
C5 C6 C7 120.4(8)
C5 C6 H6 119.8
C7 C6 H6 119.8
C18 C17 C16 107.1(6)
C18 C17 H17A 110.3
C16 C17 H17A 110.3
C18 C17 H17B 110.3
C16 C17 H17B 110.3
H17A C17 H17B 108.5
C15 C16 C17 104.0(7)
C15 C16 H16A 110.9
C17 C16 H16A 110.9
C15 C16 H16B 110.9
C17 C16 H16B 110.9
H16A C16 H16B 109.0
N1 C15 C16 105.0(7)
N1 C15 H15A 110.7
C16 C15 H15A 110.7
N1 C15 H15B 110.7
C16 C15 H15B 110.7
H15A C15 H15B 108.8
C18 N1 C15 106.3(7)
C18 N1 C19 105.0(6)
C15 N1 C19 105.8(7)
C18 N1 B1 114.8(6)
C15 N1 B1 116.6(6)
C19 N1 B1 107.3(6)
N1 C18 C17 104.4(7)
N1 C18 H18A 110.9
C17 C18 H18A 110.9
N1 C18 H18B 110.9
C17 C18 H18B 110.9
H18A C18 H18B 108.9
C6 C5 C4 119.1(8)
C6 C5 H5 120.5
C4 C5 H5 120.5
C3 C4 C5 122.1(6)
C3 C4 H4 118.9
C5 C4 H4 118.9
C12 C13 C14 120.9(5)
C12 C13 H13 119.6
C14 C13 H13 119.6
C13 C14 C9 121.6(6)
C13 C14 H14 119.2
C9 C14 H14 119.2
N1 B1 C1 113.2(5)
N1 B1 H1A 108.9
C1 B1 H1A 108.9
N1 B1 H1B 108.9
C1 B1 H1B 108.9
H1A B1 H1B 107.8
N1 C19 H19A 109.5
N1 C19 H19B 109.5
H19A C19 H19B 109.5
N1 C19 H19C 109.5
H19A C19 H19C 109.5
H19B C19 H19C 109.5

loop_
_geom_bond_atom_site_label_1
_geom_bond_atom_site_label_2
_geom_bond_distance
Br1 C11 1.898(6)
O1 C2 1.415(6)
O1 H100 0.8200
C12 C11 1.374(8)
C12 C13 1.377(9)
C12 H12 0.9300
C11 C10 1.389(7)
C10 C9 1.380(7)
C10 H10 0.9300
C9 C14 1.390(7)
C9 C1 1.517(7)
C1 C2 1.528(8)
C1 B1 1.637(9)
C1 H1 0.9800
C2 C3 1.509(8)
C2 H2 0.9800
C3 C4 1.370(8)
C3 C8 1.380(9)
C8 C7 1.379(10)
C8 H8 0.9300
C7 C6 1.356(11)
C7 H7 0.9300
C6 C5 1.340(11)
C6 H6 0.9300
C17 C18 1.511(12)
C17 C16 1.539(12)
C17 H17A 0.9700
C17 H17B 0.9700
C16 C15 1.523(11)
C16 H16A 0.9700
C16 H16B 0.9700
C15 N1 1.477(10)
C15 H15A 0.9700
C15 H15B 0.9700
N1 C18 1.465(9)
N1 C19 1.551(10)
N1 B1 1.588(9)
C18 H18A 0.9700
C18 H18B 0.9700
C5 C4 1.390(10)
C5 H5 0.9300
C4 H4 0.9300
C13 C14 1.383(8)
C13 H13 0.9300
C14 H14 0.9300
B1 H1A 0.9700
B1 H1B 0.9700
C19 H19A 0.9600
C19 H19B 0.9600
C19 H19C 0.9600

loop_
_geom_torsion_atom_site_label_1
_geom_torsion_atom_site_label_2
_geom_torsion_atom_site_label_3
_geom_torsion_atom_site_label_4
_geom_torsion
C13 C12 C11 C10 1.1(8)
C13 C12 C11 Br1 -178.6(5)
C12 C11 C10 C9 -1.3(8)
Br1 C11 C10 C9 178.4(4)
C11 C10 C9 C14 0.2(7)
C11 C10 C9 C1 179.7(4)
C10 C9 C1 C2 -109.6(5)
C14 C9 C1 C2 69.9(6)
C10 C9 C1 B1 122.0(5)
C14 C9 C1 B1 -58.6(6)
C9 C1 C2 O1 178.4(4)
B1 C1 C2 O1 -54.0(6)
C9 C1 C2 C3 57.6(6)
B1 C1 C2 C3 -174.8(5)
O1 C2 C3 C4 -49.3(7)
C1 C2 C3 C4 74.3(7)
O1 C2 C3 C8 132.0(6)
C1 C2 C3 C8 -104.3(7)
C4 C3 C8 C7 -1.3(10)
C2 C3 C8 C7 177.4(6)
C3 C8 C7 C6 0.6(12)
C8 C7 C6 C5 1.1(14)
C18 C17 C16 C15 1.9(11)
C17 C16 C15 N1 -22.7(11)
C16 C15 N1 C18 36.4(10)
C16 C15 N1 C19 -74.9(9)
C16 C15 N1 B1 165.9(7)
C15 N1 C18 C17 -34.8(9)
C19 N1 C18 C17 77.1(9)
B1 N1 C18 C17 -165.3(7)
C16 C17 C18 N1 19.8(10)
C7 C6 C5 C4 -1.9(13)
C8 C3 C4 C5 0.5(9)
C2 C3 C4 C5 -178.2(6)
C6 C5 C4 C3 1.1(11)
C11 C12 C13 C14 0.1(9)
C12 C13 C14 C9 -1.3(9)
C10 C9 C14 C13 1.0(8)
C1 C9 C14 C13 -178.4(5)
C18 N1 B1 C1 178.1(6)
C15 N1 B1 C1 52.8(9)
C19 N1 B1 C1 -65.6(8)
C9 C1 B1 N1 -97.6(6)
C2 C1 B1 N1 136.0(6)
